data_7104104
loop_
_publ_author_name
'Siemeling, Ulrich'
'F\"arber, Christian'
'Bruhn, Clemens'

_publ_section_title
;
 A stable crystalline N-heterocyclic carbene with a 1,1'-ferrocenediyl
 backbone.
;
_journal_issue 1
_journal_name_full 'Chemical communications (Cambridge, England)'
_journal_page_first 98
_journal_page_last 100
_journal_paper_doi 10.1039/b813809e
_journal_volume 34
_journal_year 2008
_chemical_formula_moiety 'C39 H50 Cl Fe N2 Rh'
_chemical_formula_sum 'C39 H50 Cl Fe N2 Rh'
_chemical_formula_weight 741.02
_chemical_name_systematic
;
?
;
_space_group_IT_number 36
_symmetry_cell_setting orthorhombic
_symmetry_space_group_name_Hall 'C 2c -2c'
_symmetry_space_group_name_H-M 'C c m 21'
_atom_sites_solution_hydrogens geom
_atom_sites_solution_primary direct
_atom_sites_solution_secondary difmap
_audit_creation_method SHELXL-97
_cell_angle_alpha 90.00
_cell_angle_beta 90.00
_cell_angle_gamma 90.00
_cell_formula_units_Z 4
_cell_length_a 12.8330(12)
_cell_length_b 20.430(2)
_cell_length_c 12.3078(14)
_cell_measurement_reflns_used 5695
_cell_measurement_temperature 173(2)
_cell_measurement_theta_max 25.06
_cell_measurement_theta_min 1.87
_cell_volume 3226.8(6)
_computing_structure_refinement 'SHELXL-97 (Sheldrick, 1997)'
_computing_structure_solution 'SHELXS-97 (Sheldrick, 1990)'
_diffrn_ambient_temperature 173(2)
_diffrn_detector 'image plate (34 cm diameter)'
_diffrn_detector_area_resol_mean 6.67
_diffrn_detector_type STOE
_diffrn_measured_fraction_theta_full 1.000
_diffrn_measured_fraction_theta_max 1.000
_diffrn_measurement_details ' 180 frames, detector distance = 135 mm'
_diffrn_measurement_device '2-circle goniometer'
_diffrn_measurement_device_type 'STOE IPDS 2'
_diffrn_measurement_method 'rotation method'
_diffrn_radiation_collimation '0.5 mm diameter, multiple pinhole'
_diffrn_radiation_monochromator 'plane graphite'
_diffrn_radiation_polarisn_norm 0
_diffrn_radiation_type 'Mo K\a'
_diffrn_radiation_wavelength 0.71073
_diffrn_reflns_av_R_equivalents 0.0990
_diffrn_reflns_av_sigmaI/netI 0.0768
_diffrn_reflns_limit_h_max 13
_diffrn_reflns_limit_h_min -15
_diffrn_reflns_limit_k_max 24
_diffrn_reflns_limit_k_min -24
_diffrn_reflns_limit_l_max 14
_diffrn_reflns_limit_l_min -14
_diffrn_reflns_number 10266
_diffrn_reflns_theta_full 25.00
_diffrn_reflns_theta_max 25.00
_diffrn_reflns_theta_min 1.87
_diffrn_source 'sealed X-ray tube, 12 x 0.4 mm long-fine focus'
_diffrn_source_current 30
_diffrn_source_power 1.50
_diffrn_source_voltage 50
_diffrn_standards_decay_% 0
_exptl_absorpt_coefficient_mu 1.076
_exptl_absorpt_correction_T_max 0.8832
_exptl_absorpt_correction_T_min 0.6727
_exptl_absorpt_correction_type integration
_exptl_absorpt_process_details 'X-red ver. 1.31 (Stoe & Cie. 2005)'
_exptl_crystal_colour yellow
_exptl_crystal_density_diffrn 1.525
_exptl_crystal_density_method 'not measured'
_exptl_crystal_description block
_exptl_crystal_F_000 1544
_exptl_crystal_size_max 0.35
_exptl_crystal_size_mid 0.19
_exptl_crystal_size_min 0.14
_refine_diff_density_max 0.514
_refine_diff_density_min -0.748
_refine_diff_density_rms 0.072
_refine_ls_extinction_method none
_refine_ls_goodness_of_fit_ref 0.849
_refine_ls_hydrogen_treatment constr
_refine_ls_matrix_type full
_refine_ls_number_parameters 205
_refine_ls_number_reflns 1546
_refine_ls_number_restraints 1
_refine_ls_restrained_S_all 0.849
_refine_ls_R_factor_all 0.0465
_refine_ls_R_factor_gt 0.0338
_refine_ls_shift/su_max 0.001
_refine_ls_shift/su_mean 0.000
_refine_ls_structure_factor_coef Fsqd
_refine_ls_weighting_details 'calc w=1/[\s^2^(Fo^2^)+(0.0240P)^2^+0.0000P] where P=(Fo^2^+2Fc^2^)/3'
_refine_ls_weighting_scheme calc
_refine_ls_wR_factor_gt 0.0590
_refine_ls_wR_factor_ref 0.0610
_reflns_number_gt 1204
_reflns_number_total 1546
_reflns_threshold_expression >2sigma(I)
_cod_data_source_file b813809e.txt
_cod_data_source_block i0480
_cod_database_code 7104104

loop_
_symmetry_equiv_pos_as_xyz
'x, y, z'
'-x, -y, z+1/2'
'-x, y, z+1/2'
'x, -y, z'
'x+1/2, y+1/2, z'
'-x+1/2, -y+1/2, z+1/2'
'-x+1/2, y+1/2, z+1/2'
'x+1/2, -y+1/2, z'

loop_
_atom_site_label
_atom_site_type_symbol
_atom_site_fract_x
_atom_site_fract_y
_atom_site_fract_z
_atom_site_U_iso_or_equiv
_atom_site_adp_type
_atom_site_occupancy
_atom_site_symmetry_multiplicity
_atom_site_calc_flag
_atom_site_refinement_flags
_atom_site_disorder_assembly
_atom_site_disorder_group
C1 C 0.7978(7) 0.0000 0.2623(8) 0.030(2) Uani 1 2 d S . .
C2 C 0.7160(5) -0.0696(3) 0.1164(6) 0.0295(15) Uani 1 1 d . . .
C3 C 0.6056(5) -0.0793(3) 0.1144(6) 0.0367(18) Uani 1 1 d . . .
H3A H 0.5608 -0.0804 0.1759 0.044 Uiso 1 1 calc R . .
C4 C 0.5747(5) -0.0871(4) 0.0041(6) 0.0382(19) Uani 1 1 d . . .
H4A H 0.5054 -0.0930 -0.0211 0.046 Uiso 1 1 calc R . .
C5 C 0.6644(5) -0.0845(3) -0.0612(6) 0.0365(17) Uani 1 1 d . . .
H5A H 0.6657 -0.0886 -0.1380 0.044 Uiso 1 1 calc R . .
C6 C 0.7532(5) -0.0747(3) 0.0065(6) 0.0321(16) Uani 1 1 d . . .
H6A H 0.8237 -0.0721 -0.0166 0.039 Uiso 1 1 calc R . .
C7 C 0.7007(5) -0.0344(3) 0.4756(5) 0.0356(16) Uani 1 1 d . . .
H7A H 0.6960 -0.0565 0.4079 0.043 Uiso 1 1 calc R . .
C8 C 0.7078(6) -0.0750(4) 0.5785(6) 0.0407(18) Uani 1 1 d . . .
H8B H 0.6532 -0.0598 0.6294 0.049 Uiso 1 1 calc R . .
H8A H 0.6916 -0.1210 0.5598 0.049 Uiso 1 1 calc R . .
C9 C 0.8089(7) -0.0738(6) 0.6362(8) 0.081(4) Uani 1 1 d . . .
H9B H 0.8345 -0.1194 0.6420 0.097 Uiso 1 1 calc R . .
H9A H 0.7964 -0.0578 0.7110 0.097 Uiso 1 1 calc R . .
C10 C 0.8936(5) -0.0333(3) 0.5873(5) 0.0387(18) Uani 1 1 d . . .
H10A H 0.9507 -0.0553 0.5544 0.046 Uiso 1 1 calc R . .
C11 C 0.8180(4) -0.1189(3) 0.2701(5) 0.0287(15) Uani 1 1 d . . .
H11A H 0.8240 -0.1058 0.3481 0.034 Uiso 1 1 calc R . .
C12 C 0.9298(5) -0.1398(3) 0.2366(5) 0.0302(16) Uani 1 1 d . . .
H12A H 0.9744 -0.0999 0.2294 0.036 Uiso 1 1 calc R . .
C13 C 0.9311(5) -0.1773(3) 0.1301(6) 0.0368(17) Uani 1 1 d . . .
H13A H 1.0038 -0.1887 0.1109 0.044 Uiso 1 1 calc R . .
H13B H 0.9024 -0.1495 0.0715 0.044 Uiso 1 1 calc R . .
C14 C 0.8658(6) -0.2401(3) 0.1403(5) 0.0385(19) Uani 1 1 d . . .
H14A H 0.8686 -0.2653 0.0707 0.046 Uiso 1 1 calc R . .
C15 C 0.7520(6) -0.2194(4) 0.1647(6) 0.0386(17) Uani 1 1 d . . .
H15A H 0.7248 -0.1926 0.1039 0.046 Uiso 1 1 calc R . .
H15B H 0.7076 -0.2588 0.1715 0.046 Uiso 1 1 calc R . .
C16 C 0.7475(5) -0.1797(3) 0.2707(5) 0.0323(16) Uani 1 1 d . . .
H16A H 0.6740 -0.1666 0.2865 0.039 Uiso 1 1 calc R . .
C17 C 0.9077(6) -0.2822(4) 0.2334(6) 0.0454(19) Uani 1 1 d . . .
H17A H 0.9807 -0.2950 0.2179 0.054 Uiso 1 1 calc R . .
H17B H 0.8657 -0.3226 0.2398 0.054 Uiso 1 1 calc R . .
C18 C 0.9718(5) -0.1824(3) 0.3291(6) 0.0358(17) Uani 1 1 d . . .
H18A H 0.9712 -0.1572 0.3979 0.043 Uiso 1 1 calc R . .
H18B H 1.0446 -0.1953 0.3133 0.043 Uiso 1 1 calc R . .
C19 C 0.7894(6) -0.2237(4) 0.3630(6) 0.0417(18) Uani 1 1 d . . .
H19B H 0.7856 -0.1998 0.4329 0.050 Uiso 1 1 calc R . .
H19A H 0.7455 -0.2634 0.3691 0.050 Uiso 1 1 calc R . .
C20 C 0.9032(7) -0.2439(4) 0.3408(6) 0.0402(17) Uani 1 1 d . . .
H20A H 0.9296 -0.2718 0.4016 0.048 Uiso 1 1 calc R . .
N N 0.7764(4) -0.0585(2) 0.2127(5) 0.0230(14) Uani 1 1 d . . .
Cl Cl 1.02846(17) 0.0000 0.37020(19) 0.0348(6) Uani 1 2 d S . .
Fe Fe 0.65256(13) 0.0000 0.02833(9) 0.0323(4) Uani 1 2 d S . .
Rh Rh 0.84939(6) 0.0000 0.42315(5) 0.02512(19) Uani 1 2 d S . .

loop_
_atom_site_aniso_label
_atom_site_aniso_U_11
_atom_site_aniso_U_22
_atom_site_aniso_U_33
_atom_site_aniso_U_23
_atom_site_aniso_U_13
_atom_site_aniso_U_12
C1 0.021(5) 0.031(6) 0.038(6) 0.000 0.008(4) 0.000
C2 0.024(4) 0.027(4) 0.037(4) -0.002(3) -0.005(3) -0.004(3)
C3 0.031(4) 0.039(4) 0.040(4) 0.003(4) -0.001(3) -0.002(3)
C4 0.029(4) 0.042(4) 0.044(5) -0.008(3) -0.010(3) -0.003(3)
C5 0.050(4) 0.032(3) 0.027(5) 0.003(3) -0.007(4) -0.001(3)
C6 0.033(4) 0.030(4) 0.034(4) 0.001(3) -0.006(3) -0.007(3)
C7 0.030(4) 0.040(4) 0.037(4) -0.001(3) 0.009(3) 0.000(3)
C8 0.041(4) 0.044(4) 0.037(4) 0.006(4) 0.007(4) -0.005(4)
C9 0.054(6) 0.118(9) 0.071(7) 0.068(7) -0.014(5) -0.020(6)
C10 0.036(4) 0.049(4) 0.031(4) 0.016(3) -0.004(3) -0.001(3)
C11 0.028(4) 0.030(4) 0.029(4) -0.001(3) -0.001(3) -0.003(3)
C12 0.026(4) 0.027(4) 0.037(4) -0.001(3) -0.003(3) 0.002(3)
C13 0.035(4) 0.035(4) 0.041(4) 0.002(4) 0.005(3) 0.007(3)
C14 0.049(5) 0.031(4) 0.036(4) -0.006(3) -0.002(3) 0.006(3)
C15 0.046(5) 0.026(4) 0.044(4) 0.001(4) -0.008(4) -0.004(4)
C16 0.035(4) 0.024(4) 0.038(4) 0.005(3) 0.004(4) -0.006(3)
C17 0.060(5) 0.027(4) 0.049(5) 0.003(4) -0.006(4) 0.005(4)
C18 0.035(4) 0.034(4) 0.039(4) 0.001(3) -0.008(3) 0.005(3)
C19 0.049(5) 0.035(4) 0.042(4) 0.004(4) 0.008(4) -0.008(4)
C20 0.054(4) 0.030(4) 0.037(3) 0.004(4) -0.010(4) 0.002(3)
N 0.025(4) 0.019(3) 0.025(3) 0.002(3) 0.001(3) 0.003(2)
Cl 0.0215(12) 0.0436(14) 0.0395(14) 0.000 0.0000(10) 0.000
Fe 0.0287(8) 0.0327(9) 0.0356(9) 0.000 -0.0057(8) 0.000
Rh 0.0232(4) 0.0252(4) 0.0269(4) 0.000 0.0004(6) 0.000

loop_
_atom_type_symbol
_atom_type_description
_atom_type_scat_dispersion_real
_atom_type_scat_dispersion_imag
_atom_type_scat_source
C C 0.0033 0.0000 'International Tables Vol C Tables 4.2.6.8 and 6.1.1.4'
H H 0.0000 0.0000 'International Tables Vol C Tables 4.2.6.8 and 6.1.1.4'
N N 0.0061 0.0000 'International Tables Vol C Tables 4.2.6.8 and 6.1.1.4'
Cl Cl 0.1484 0.0000 'International Tables Vol C Tables 4.2.6.8 and 6.1.1.4'
Fe Fe 0.3463 0.0000 'International Tables Vol C Tables 4.2.6.8 and 6.1.1.4'
Rh Rh -1.1178 0.0000 'International Tables Vol C Tables 4.2.6.8 and 6.1.1.4'

loop_
_geom_angle_atom_site_label_1
_geom_angle_atom_site_label_2
_geom_angle_atom_site_label_3
_geom_angle
_geom_angle_site_symmetry_1
_geom_angle_site_symmetry_3
_geom_angle_publ_flag
N C1 N 121.5(9) . 4 ?
N C1 Rh 119.1(4) . . ?
N C1 Rh 119.1(4) 4 . ?
C3 C2 N 124.8(7) . . ?
C3 C2 C6 107.6(6) . . ?
N C2 C6 127.6(6) . . ?
C3 C2 Fe 71.4(4) . . ?
N C2 Fe 124.4(4) . . ?
C6 C2 Fe 70.8(4) . . ?
C4 C3 C2 107.9(7) . . ?
C4 C3 Fe 70.9(4) . . ?
C2 C3 Fe 66.6(4) . . ?
C4 C3 H3A 126.1 . . ?
C2 C3 H3A 126.1 . . ?
Fe C3 H3A 127.9 . . ?
C5 C4 C3 108.3(6) . . ?
C5 C4 Fe 69.7(4) . . ?
C3 C4 Fe 68.4(4) . . ?
C5 C4 H4A 125.9 . . ?
C3 C4 H4A 125.9 . . ?
Fe C4 H4A 127.6 . . ?
C4 C5 C6 109.0(7) . . ?
C4 C5 Fe 70.4(4) . . ?
C6 C5 Fe 68.2(4) . . ?
C4 C5 H5A 125.5 . . ?
C6 C5 H5A 125.5 . . ?
Fe C5 H5A 127.5 . . ?
C5 C6 C2 107.2(6) . . ?
C5 C6 Fe 70.9(4) . . ?
C2 C6 Fe 66.9(4) . . ?
C5 C6 H6A 126.4 . . ?
C2 C6 H6A 126.4 . . ?
Fe C6 H6A 127.4 . . ?
C7 C7 C8 123.2(4) 4 . ?
C7 C7 Rh 70.78(18) 4 . ?
C8 C7 Rh 112.3(4) . . ?
C7 C7 H7A 118.4 4 . ?
C8 C7 H7A 118.4 . . ?
Rh C7 H7A 87.0 . . ?
C9 C8 C7 116.3(6) . . ?
C9 C8 H8B 108.2 . . ?
C7 C8 H8B 108.2 . . ?
C9 C8 H8A 108.2 . . ?
C7 C8 H8A 108.2 . . ?
H8B C8 H8A 107.4 . . ?
C8 C9 C10 117.1(7) . . ?
C8 C9 H9B 108.0 . . ?
C10 C9 H9B 108.0 . . ?
C8 C9 H9A 108.0 . . ?
C10 C9 H9A 108.0 . . ?
H9B C9 H9A 107.3 . . ?
C10 C10 C9 123.6(6) 4 . ?
C10 C10 Rh 72.02(18) 4 . ?
C9 C10 Rh 110.6(5) . . ?
C10 C10 H10A 118.2 4 . ?
C9 C10 H10A 118.2 . . ?
Rh C10 H10A 87.3 . . ?
N C11 C16 116.9(5) . . ?
N C11 C12 115.2(5) . . ?
C16 C11 C12 108.8(5) . . ?
N C11 H11A 104.9 . . ?
C16 C11 H11A 104.9 . . ?
C12 C11 H11A 104.9 . . ?
C13 C12 C18 110.6(6) . . ?
C13 C12 C11 112.2(5) . . ?
C18 C12 C11 106.5(6) . . ?
C13 C12 H12A 109.1 . . ?
C18 C12 H12A 109.1 . . ?
C11 C12 H12A 109.1 . . ?
C12 C13 C14 110.2(6) . . ?
C12 C13 H13A 109.6 . . ?
C14 C13 H13A 109.6 . . ?
C12 C13 H13B 109.6 . . ?
C14 C13 H13B 109.6 . . ?
H13A C13 H13B 108.1 . . ?
C17 C14 C13 109.8(6) . . ?
C17 C14 C15 109.9(6) . . ?
C13 C14 C15 107.5(5) . . ?
C17 C14 H14A 109.9 . . ?
C13 C14 H14A 109.9 . . ?
C15 C14 H14A 109.9 . . ?
C16 C15 C14 110.1(6) . . ?
C16 C15 H15A 109.6 . . ?
C14 C15 H15A 109.6 . . ?
C16 C15 H15B 109.6 . . ?
C14 C15 H15B 109.6 . . ?
H15A C15 H15B 108.2 . . ?
C11 C16 C15 113.6(5) . . ?
C11 C16 C19 105.6(5) . . ?
C15 C16 C19 107.6(5) . . ?
C11 C16 H16A 109.9 . . ?
C15 C16 H16A 109.9 . . ?
C19 C16 H16A 109.9 . . ?
C14 C17 C20 110.1(6) . . ?
C14 C17 H17A 109.6 . . ?
C20 C17 H17A 109.6 . . ?
C14 C17 H17B 109.6 . . ?
C20 C17 H17B 109.6 . . ?
H17A C17 H17B 108.1 . . ?
C12 C18 C20 109.4(6) . . ?
C12 C18 H18A 109.8 . . ?
C20 C18 H18A 109.8 . . ?
C12 C18 H18B 109.8 . . ?
C20 C18 H18B 109.8 . . ?
H18A C18 H18B 108.2 . . ?
C20 C19 C16 110.8(6) . . ?
C20 C19 H19B 109.5 . . ?
C16 C19 H19B 109.5 . . ?
C20 C19 H19A 109.5 . . ?
C16 C19 H19A 109.5 . . ?
H19B C19 H19A 108.1 . . ?
C17 C20 C19 109.0(6) . . ?
C17 C20 C18 108.2(6) . . ?
C19 C20 C18 109.8(6) . . ?
C17 C20 H20A 109.9 . . ?
C19 C20 H20A 109.9 . . ?
C18 C20 H20A 109.9 . . ?
C1 N C2 127.9(6) . . ?
C1 N C11 115.6(6) . . ?
C2 N C11 116.4(5) . . ?
C2 Fe C2 92.7(4) 4 . ?
C2 Fe C6 42.3(3) 4 4 ?
C2 Fe C6 110.8(3) . 4 ?
C2 Fe C6 110.8(3) 4 . ?
C2 Fe C6 42.3(3) . . ?
C6 Fe C6 98.4(4) 4 . ?
C2 Fe C3 42.0(3) 4 4 ?
C2 Fe C3 114.4(3) . 4 ?
C6 Fe C3 69.8(3) 4 4 ?
C6 Fe C3 149.8(3) . 4 ?
C2 Fe C3 114.4(3) 4 . ?
C2 Fe C3 42.0(3) . . ?
C6 Fe C3 149.8(3) 4 . ?
C6 Fe C3 69.8(3) . . ?
C3 Fe C3 106.1(4) 4 . ?
C2 Fe C5 150.9(3) 4 . ?
C2 Fe C5 69.9(3) . . ?
C6 Fe C5 121.2(3) 4 . ?
C6 Fe C5 41.0(2) . . ?
C3 Fe C5 166.9(3) 4 . ?
C3 Fe C5 68.3(3) . . ?
C2 Fe C5 69.9(3) 4 4 ?
C2 Fe C5 150.9(3) . 4 ?
C6 Fe C5 41.0(2) 4 4 ?
C6 Fe C5 121.2(3) . 4 ?
C3 Fe C5 68.3(3) 4 4 ?
C3 Fe C5 166.9(3) . 4 ?
C5 Fe C5 114.4(4) . 4 ?
C2 Fe C4 154.8(3) 4 . ?
C2 Fe C4 69.9(3) . . ?
C6 Fe C4 160.7(3) 4 . ?
C6 Fe C4 68.8(3) . . ?
C3 Fe C4 128.4(3) 4 . ?
C3 Fe C4 40.7(3) . . ?
C5 Fe C4 39.9(3) . . ?
C5 Fe C4 133.1(3) 4 . ?
C2 Fe C4 69.9(3) 4 4 ?
C2 Fe C4 154.8(3) . 4 ?
C6 Fe C4 68.8(3) 4 4 ?
C6 Fe C4 160.7(3) . 4 ?
C3 Fe C4 40.7(3) 4 4 ?
C3 Fe C4 128.4(3) . 4 ?
C5 Fe C4 133.1(3) . 4 ?
C5 Fe C4 39.9(3) 4 4 ?
C4 Fe C4 119.3(4) . 4 ?
C1 Rh C7 90.2(3) . . ?
C1 Rh C7 90.2(3) . 4 ?
C7 Rh C7 38.4(4) . 4 ?
C1 Rh C10 161.81(18) . 4 ?
C7 Rh C10 93.1(3) . 4 ?
C7 Rh C10 81.4(3) 4 4 ?
C1 Rh C10 161.81(18) . . ?
C7 Rh C10 81.4(3) . . ?
C7 Rh C10 93.1(3) 4 . ?
C10 Rh C10 36.0(4) 4 . ?
C1 Rh Cl 92.6(3) . . ?
C7 Rh Cl 160.57(18) . . ?
C7 Rh Cl 160.57(18) 4 . ?
C10 Rh Cl 90.14(19) 4 . ?
C10 Rh Cl 90.14(19) . . ?

loop_
_geom_bond_atom_site_label_1
_geom_bond_atom_site_label_2
_geom_bond_distance
_geom_bond_site_symmetry_2
_geom_bond_publ_flag
C1 N 1.369(7) . ?
C1 N 1.369(7) 4 ?
C1 Rh 2.088(10) . ?
C2 C3 1.432(9) . ?
C2 N 1.434(9) . ?
C2 C6 1.437(10) . ?
C2 Fe 1.965(7) . ?
C3 C4 1.423(10) . ?
C3 Fe 2.028(7) . ?
C3 H3A 0.9500 . ?
C4 C5 1.405(10) . ?
C4 Fe 2.062(7) . ?
C4 H4A 0.9500 . ?
C5 C6 1.425(9) . ?
C5 Fe 2.053(6) . ?
C5 H5A 0.9500 . ?
C6 Fe 2.018(7) . ?
C6 H6A 0.9500 . ?
C7 C7 1.405(13) 4 ?
C7 C8 1.517(9) . ?
C7 Rh 2.133(6) . ?
C7 H7A 0.9500 . ?
C8 C9 1.479(11) . ?
C8 H8B 0.9900 . ?
C8 H8A 0.9900 . ?
C9 C10 1.492(11) . ?
C9 H9B 0.9900 . ?
C9 H9A 0.9900 . ?
C10 C10 1.363(14) 4 ?
C10 Rh 2.207(6) . ?
C10 H10A 0.9500 . ?
C11 N 1.519(8) . ?
C11 C16 1.536(9) . ?
C11 C12 1.553(8) . ?
C11 H11A 1.0000 . ?
C12 C13 1.518(9) . ?
C12 C18 1.530(9) . ?
C12 H12A 1.0000 . ?
C13 C14 1.538(9) . ?
C13 H13A 0.9900 . ?
C13 H13B 0.9900 . ?
C14 C17 1.531(9) . ?
C14 C15 1.550(10) . ?
C14 H14A 1.0000 . ?
C15 C16 1.538(9) . ?
C15 H15A 0.9900 . ?
C15 H15B 0.9900 . ?
C16 C19 1.546(10) . ?
C16 H16A 1.0000 . ?
C17 C20 1.537(10) . ?
C17 H17A 0.9900 . ?
C17 H17B 0.9900 . ?
C18 C20 1.542(10) . ?
C18 H18A 0.9900 . ?
C18 H18B 0.9900 . ?
C19 C20 1.541(10) . ?
C19 H19B 0.9900 . ?
C19 H19A 0.9900 . ?
C20 H20A 1.0000 . ?
Cl Rh 2.389(2) . ?
Fe C2 1.965(7) 4 ?
Fe C6 2.018(7) 4 ?
Fe C3 2.028(7) 4 ?
Fe C5 2.053(6) 4 ?
Fe C4 2.062(7) 4 ?
Rh C7 2.133(6) 4 ?
Rh C10 2.207(6) 4 ?
